data_7120463
loop_
_publ_author_name
'Shi, Min'
'Wei, Yin'
'Yu, Liu-Zhu'

_publ_section_title
;
 Copper-catalyzed trifluoromethylazidation and rearrangement of
 aniline-linked 1,7-enynes: access to CF3-substituted azaspirocyclic
 dihydroquinolin-2-ones and furoindolines
;
_journal_name_full 'Chem. Commun.'
_journal_paper_doi 10.1039/C7CC04748G
_journal_year 2017
_chemical_formula_sum 'C26 H24 Cl F3 N2 O3 S'
_chemical_formula_weight 536.98
_chemical_name_systematic
; 
 ? 
;
_space_group_crystal_system triclinic
_space_group_IT_number 2
_space_group_name_Hall '-P 1'
_space_group_name_H-M_alt 'P -1'
_symmetry_space_group_name_Hall '-P 1'
_symmetry_space_group_name_H-M 'P -1'
_atom_sites_solution_hydrogens mixed
_audit_creation_method SHELXL-2013
_audit_update_record
;
2017-05-12 deposited with the CCDC.
2017-07-17 downloaded from the CCDC.
;
_cell_angle_alpha 80.892(3)
_cell_angle_beta 71.645(3)
_cell_angle_gamma 82.468(3)
_cell_formula_units_Z 2
_cell_length_a 10.4716(15)
_cell_length_b 10.9609(17)
_cell_length_c 11.0858(17)
_cell_measurement_reflns_used 3201
_cell_measurement_temperature 293(2)
_cell_measurement_theta_max 56.146
_cell_measurement_theta_min 5.082
_cell_volume 1188.0(3)
_computing_cell_refinement 'Bruker SMART'
_computing_data_collection 'Bruker SMART'
_computing_data_reduction 'Bruker SHELXTL'
_computing_molecular_graphics 'Bruker SHELXTL'
_computing_publication_material 'Bruker SHELXTL'
_computing_structure_refinement 'SHELXL-2013 (Sheldrick, 2013)'
_computing_structure_solution 'Bruker SHELXTL'
_diffrn_ambient_temperature 293(2)
_diffrn_measured_fraction_theta_full 0.999
_diffrn_measured_fraction_theta_max 0.999
_diffrn_measurement_device_type 'CCD area detector'
_diffrn_measurement_method 'phi and omega scans'
_diffrn_radiation_type MoK\a
_diffrn_radiation_wavelength 0.71073
_diffrn_reflns_av_R_equivalents 0.0226
_diffrn_reflns_av_unetI/netI 0.0398
_diffrn_reflns_Laue_measured_fraction_full 0.999
_diffrn_reflns_Laue_measured_fraction_max 0.999
_diffrn_reflns_limit_h_max 12
_diffrn_reflns_limit_h_min -10
_diffrn_reflns_limit_k_max 13
_diffrn_reflns_limit_k_min -12
_diffrn_reflns_limit_l_max 13
_diffrn_reflns_limit_l_min -11
_diffrn_reflns_number 6879
_diffrn_reflns_point_group_measured_fraction_full 0.999
_diffrn_reflns_point_group_measured_fraction_max 0.999
_diffrn_reflns_theta_full 25.242
_diffrn_reflns_theta_max 25.497
_diffrn_reflns_theta_min 1.889
_exptl_absorpt_coefficient_mu 0.306
_exptl_absorpt_correction_T_max 0.7456
_exptl_absorpt_correction_T_min 0.6725
_exptl_absorpt_correction_type multi-scan
_exptl_absorpt_process_details sadabs
_exptl_crystal_colour colorless
_exptl_crystal_density_diffrn 1.501
_exptl_crystal_description prismatic
_exptl_crystal_F_000 556
_exptl_crystal_size_max 0.200
_exptl_crystal_size_mid 0.170
_exptl_crystal_size_min 0.130
_refine_diff_density_max 0.354
_refine_diff_density_min -0.365
_refine_diff_density_rms 0.089
_refine_ls_extinction_coef 0.021(2)
_refine_ls_extinction_expression Fc^*^=kFc[1+0.001xFc^2^\l^3^/sin(2\q)]^-1/4^
_refine_ls_extinction_method SHELXL
_refine_ls_goodness_of_fit_ref 1.042
_refine_ls_hydrogen_treatment mixed
_refine_ls_matrix_type full
_refine_ls_number_parameters 336
_refine_ls_number_reflns 4417
_refine_ls_number_restraints 2
_refine_ls_restrained_S_all 1.043
_refine_ls_R_factor_all 0.0541
_refine_ls_R_factor_gt 0.0477
_refine_ls_shift/su_max 0.001
_refine_ls_shift/su_mean 0.000
_refine_ls_structure_factor_coef Fsqd
_refine_ls_weighting_details 'w=1/[\s^2^(Fo^2^)+(0.0641P)^2^+0.4235P] where P=(Fo^2^+2Fc^2^)/3'
_refine_ls_weighting_scheme calc
_refine_ls_wR_factor_gt 0.1164
_refine_ls_wR_factor_ref 0.1223
_reflns_Friedel_coverage 0.000
_reflns_number_gt 3793
_reflns_number_total 4417
_reflns_threshold_expression 'I > 2\s(I)'
_cod_data_source_file c7cc04748g2.cif
_cod_data_source_block cd17243
_cod_database_code 7120463
_shelx_space_group_comment
; 
The symmetry employed for this shelxl refinement is uniquely defined 
by the following loop, which should always be used as a source of 
symmetry information in preference to the above space-group names. 
They are only intended as comments. 
;
_shelx_estimated_absorpt_t_min 0.941
_shelx_estimated_absorpt_t_max 0.961
_shelxl_version_number 2013-4

loop_
_space_group_symop_operation_xyz
'x, y, z'
'-x, -y, -z'

loop_
_atom_site_label
_atom_site_type_symbol
_atom_site_fract_x
_atom_site_fract_y
_atom_site_fract_z
_atom_site_U_iso_or_equiv
_atom_site_adp_type
_atom_site_occupancy
_atom_site_site_symmetry_order
_atom_site_calc_flag
_atom_site_refinement_flags_posn
_atom_site_refinement_flags_adp
Cl1 Cl 0.31687(7) -0.01351(7) 0.69513(6) 0.0684(2) Uani 1 1 d . .
S1 S 0.12092(5) 0.43652(4) 0.23451(5) 0.03476(17) Uani 1 1 d . .
N1 N 0.20429(16) 0.29978(15) 0.25298(15) 0.0329(4) Uani 1 1 d . .
N2 N 0.4101(2) 0.0260(2) 0.1649(2) 0.0482(5) Uani 1 1 d D .
O1 O 0.12018(13) 0.20055(12) 0.12235(13) 0.0351(3) Uani 1 1 d . .
O3 O 0.16312(15) 0.47893(13) 0.10148(14) 0.0420(4) Uani 1 1 d . .
O4 O 0.14083(17) 0.50654(14) 0.32391(15) 0.0481(4) Uani 1 1 d . .
F1 F -0.01144(16) -0.10285(14) 0.10428(18) 0.0689(5) Uani 1 1 d . .
F2 F 0.11147(19) -0.25292(12) 0.16775(16) 0.0713(5) Uani 1 1 d . .
F3 F 0.16226(19) -0.18323(15) -0.02951(15) 0.0724(5) Uani 1 1 d . .
C1 C 0.21770(19) 0.23656(19) 0.37051(19) 0.0335(4) Uani 1 1 d . .
C2 C 0.1975(2) 0.2828(2) 0.4850(2) 0.0410(5) Uani 1 1 d . .
H2 H 0.1644 0.3648 0.4947 0.049 Uiso 1 1 calc R U
C3 C 0.2276(2) 0.2039(2) 0.5846(2) 0.0454(5) Uani 1 1 d . .
H3 H 0.2131 0.2324 0.6630 0.054 Uiso 1 1 calc R U
C4 C 0.2790(2) 0.0839(2) 0.5683(2) 0.0454(5) Uani 1 1 d . .
C5 C 0.2987(2) 0.0372(2) 0.4550(2) 0.0436(5) Uani 1 1 d . .
H5 H 0.3343 -0.0442 0.4451 0.052 Uiso 1 1 calc R U
C6 C 0.26450(19) 0.11404(19) 0.3559(2) 0.0353(4) Uani 1 1 d . .
C7 C 0.27626(19) 0.08293(18) 0.22537(19) 0.0332(4) Uani 1 1 d . .
C8 C 0.23695(19) 0.21394(17) 0.15310(18) 0.0312(4) Uani 1 1 d . .
C9 C 0.0505(2) 0.10675(19) 0.2157(2) 0.0368(5) Uani 1 1 d . .
H9A H -0.0182 0.0779 0.1882 0.044 Uiso 1 1 calc R U
H9B H 0.0082 0.1378 0.2976 0.044 Uiso 1 1 calc R U
C10 C 0.1602(2) 0.00342(18) 0.2252(2) 0.0348(4) Uani 1 1 d . .
C11 C 0.1159(2) -0.0887(2) 0.3446(2) 0.0469(5) Uani 1 1 d . .
H11A H 0.0942 -0.0466 0.4192 0.070 Uiso 1 1 calc R U
H11B H 0.1878 -0.1524 0.3463 0.070 Uiso 1 1 calc R U
H11C H 0.0378 -0.1253 0.3440 0.070 Uiso 1 1 calc R U
C12 C 0.2074(2) -0.06112(19) 0.1028(2) 0.0402(5) Uani 1 1 d . .
H12A H 0.2216 0.0028 0.0297 0.048 Uiso 1 1 calc R U
H12B H 0.2944 -0.1063 0.0988 0.048 Uiso 1 1 calc R U
C13 C 0.1172(3) -0.1490(2) 0.0874(2) 0.0494(6) Uani 1 1 d . .
C14 C 0.3446(2) 0.26135(18) 0.03492(19) 0.0342(4) Uani 1 1 d . .
C15 C 0.3403(2) 0.2514(2) -0.0858(2) 0.0461(5) Uani 1 1 d . .
H15 H 0.2683 0.2169 -0.0960 0.055 Uiso 1 1 calc R U
C16 C 0.4433(3) 0.2929(3) -0.1924(2) 0.0604(7) Uani 1 1 d . .
H16 H 0.4400 0.2864 -0.2739 0.072 Uiso 1 1 calc R U
C17 C 0.5503(3) 0.3436(2) -0.1785(2) 0.0568(7) Uani 1 1 d . .
H17 H 0.6190 0.3712 -0.2505 0.068 Uiso 1 1 calc R U
C18 C 0.5555(2) 0.3532(2) -0.0592(2) 0.0507(6) Uani 1 1 d . .
H18 H 0.6278 0.3875 -0.0495 0.061 Uiso 1 1 calc R U
C19 C 0.4533(2) 0.3121(2) 0.0473(2) 0.0442(5) Uani 1 1 d . .
H19 H 0.4576 0.3186 0.1285 0.053 Uiso 1 1 calc R U
C20 C -0.0514(2) 0.41217(18) 0.28063(19) 0.0354(4) Uani 1 1 d . .
C21 C -0.1213(2) 0.3881(2) 0.4085(2) 0.0453(5) Uani 1 1 d . .
H21 H -0.0783 0.3852 0.4707 0.054 Uiso 1 1 calc R U
C22 C -0.2558(2) 0.3684(2) 0.4427(2) 0.0536(6) Uani 1 1 d . .
H22 H -0.3030 0.3506 0.5289 0.064 Uiso 1 1 calc R U
C23 C -0.3226(2) 0.3744(2) 0.3524(2) 0.0483(6) Uani 1 1 d . .
C24 C -0.2502(2) 0.3999(3) 0.2248(2) 0.0546(6) Uani 1 1 d . .
H24 H -0.2937 0.4051 0.1626 0.066 Uiso 1 1 calc R U
C25 C -0.1151(2) 0.4177(2) 0.1881(2) 0.0485(6) Uani 1 1 d . .
H25 H -0.0672 0.4334 0.1018 0.058 Uiso 1 1 calc R U
C26 C -0.4699(3) 0.3526(3) 0.3925(3) 0.0723(8) Uani 1 1 d . .
H26A H -0.4790 0.2651 0.4052 0.108 Uiso 1 1 calc R U
H26B H -0.5087 0.3920 0.3269 0.108 Uiso 1 1 calc R U
H26C H -0.5158 0.3869 0.4710 0.108 Uiso 1 1 calc R U
H2B H 0.467(3) 0.068(3) 0.171(3) 0.084(11) Uiso 1 1 d D .
H2A H 0.425(5) -0.043(2) 0.196(4) 0.15(2) Uiso 1 1 d D .

loop_
_atom_site_aniso_label
_atom_site_aniso_U_11
_atom_site_aniso_U_22
_atom_site_aniso_U_33
_atom_site_aniso_U_23
_atom_site_aniso_U_13
_atom_site_aniso_U_12
Cl1 0.0690(4) 0.0914(5) 0.0485(4) 0.0117(3) -0.0344(3) -0.0033(4)
S1 0.0439(3) 0.0284(3) 0.0325(3) -0.00404(19) -0.0104(2) -0.0071(2)
N1 0.0391(9) 0.0321(9) 0.0284(9) -0.0037(7) -0.0106(7) -0.0055(7)
N2 0.0352(10) 0.0440(12) 0.0662(14) -0.0116(10) -0.0160(9) 0.0015(9)
O1 0.0361(7) 0.0336(7) 0.0410(8) -0.0034(6) -0.0189(6) -0.0052(6)
O3 0.0510(8) 0.0347(8) 0.0368(8) 0.0023(6) -0.0092(7) -0.0091(6)
O4 0.0670(10) 0.0365(8) 0.0470(9) -0.0111(7) -0.0202(8) -0.0109(7)
F1 0.0644(9) 0.0561(9) 0.1046(13) -0.0236(8) -0.0446(9) -0.0056(7)
F2 0.1109(13) 0.0333(7) 0.0809(11) 0.0024(7) -0.0440(10) -0.0194(8)
F3 0.1058(13) 0.0619(10) 0.0638(10) -0.0275(8) -0.0352(9) -0.0096(9)
C1 0.0303(9) 0.0398(11) 0.0327(10) -0.0020(8) -0.0111(8) -0.0103(8)
C2 0.0438(11) 0.0472(12) 0.0356(11) -0.0064(9) -0.0135(9) -0.0116(9)
C3 0.0445(12) 0.0644(15) 0.0330(11) -0.0059(10) -0.0156(9) -0.0151(11)
C4 0.0390(11) 0.0633(15) 0.0383(12) 0.0069(10) -0.0209(10) -0.0129(10)
C5 0.0406(11) 0.0467(13) 0.0478(13) 0.0005(10) -0.0214(10) -0.0056(9)
C6 0.0319(10) 0.0399(11) 0.0372(11) -0.0018(9) -0.0144(8) -0.0076(8)
C7 0.0324(10) 0.0323(10) 0.0361(11) -0.0022(8) -0.0128(8) -0.0034(8)
C8 0.0330(9) 0.0320(10) 0.0319(10) -0.0058(8) -0.0126(8) -0.0050(8)
C9 0.0341(10) 0.0361(11) 0.0435(12) -0.0071(9) -0.0136(9) -0.0073(8)
C10 0.0381(10) 0.0309(10) 0.0373(11) -0.0033(8) -0.0132(9) -0.0060(8)
C11 0.0535(13) 0.0453(13) 0.0437(13) 0.0022(10) -0.0154(11) -0.0177(10)
C12 0.0476(12) 0.0335(11) 0.0415(12) -0.0065(9) -0.0156(10) -0.0027(9)
C13 0.0678(15) 0.0341(12) 0.0552(15) -0.0086(10) -0.0305(12) -0.0022(10)
C14 0.0389(10) 0.0299(10) 0.0332(11) -0.0048(8) -0.0099(8) -0.0021(8)
C15 0.0540(13) 0.0504(13) 0.0356(12) -0.0054(10) -0.0140(10) -0.0097(10)
C16 0.0749(18) 0.0711(17) 0.0324(13) -0.0062(11) -0.0103(12) -0.0113(14)
C17 0.0557(14) 0.0567(15) 0.0427(14) 0.0000(11) 0.0054(11) -0.0083(12)
C18 0.0407(12) 0.0499(13) 0.0550(15) -0.0086(11) -0.0014(10) -0.0110(10)
C19 0.0442(12) 0.0507(13) 0.0386(12) -0.0083(10) -0.0095(10) -0.0117(10)
C20 0.0415(11) 0.0300(10) 0.0337(11) -0.0061(8) -0.0099(9) -0.0001(8)
C21 0.0467(12) 0.0557(14) 0.0323(11) -0.0087(10) -0.0111(10) 0.0020(10)
C22 0.0488(13) 0.0697(16) 0.0328(12) -0.0036(11) -0.0020(10) -0.0007(12)
C23 0.0420(12) 0.0503(13) 0.0501(14) -0.0117(11) -0.0092(10) 0.0001(10)
C24 0.0494(13) 0.0760(17) 0.0437(14) -0.0114(12) -0.0204(11) -0.0030(12)
C25 0.0483(13) 0.0649(15) 0.0305(11) -0.0052(10) -0.0100(10) -0.0043(11)
C26 0.0458(14) 0.093(2) 0.075(2) -0.0133(17) -0.0101(13) -0.0109(14)

loop_
_atom_type_symbol
_atom_type_description
_atom_type_scat_dispersion_real
_atom_type_scat_dispersion_imag
_atom_type_scat_source
C C 0.0033 0.0016 'International Tables Vol C Tables 4.2.6.8 and 6.1.1.4'
H H 0.0000 0.0000 'International Tables Vol C Tables 4.2.6.8 and 6.1.1.4'
N N 0.0061 0.0033 'International Tables Vol C Tables 4.2.6.8 and 6.1.1.4'
O O 0.0106 0.0060 'International Tables Vol C Tables 4.2.6.8 and 6.1.1.4'
F F 0.0171 0.0103 'International Tables Vol C Tables 4.2.6.8 and 6.1.1.4'
S S 0.1246 0.1234 'International Tables Vol C Tables 4.2.6.8 and 6.1.1.4'
Cl Cl 0.1484 0.1585 'International Tables Vol C Tables 4.2.6.8 and 6.1.1.4'

loop_
_geom_angle_atom_site_label_1
_geom_angle_atom_site_label_2
_geom_angle_atom_site_label_3
_geom_angle
O3 S1 O4 120.35(9)
O3 S1 N1 106.34(9)
O4 S1 N1 105.88(9)
O3 S1 C20 108.51(10)
O4 S1 C20 107.97(10)
N1 S1 C20 107.09(9)
C1 N1 C8 111.41(15)
C1 N1 S1 125.54(14)
C8 N1 S1 120.64(13)
C7 N2 H2B 109(2)
C7 N2 H2A 114(4)
H2B N2 H2A 108(4)
C8 O1 C9 106.84(14)
C6 C1 C2 121.30(19)
C6 C1 N1 109.51(17)
C2 C1 N1 129.10(19)
C3 C2 C1 118.3(2)
C3 C2 H2 120.8
C1 C2 H2 120.8
C4 C3 C2 120.3(2)
C4 C3 H3 119.9
C2 C3 H3 119.9
C3 C4 C5 121.7(2)
C3 C4 Cl1 119.38(18)
C5 C4 Cl1 118.95(19)
C4 C5 C6 118.6(2)
C4 C5 H5 120.7
C6 C5 H5 120.7
C1 C6 C5 119.7(2)
C1 C6 C7 112.49(17)
C5 C6 C7 127.8(2)
N2 C7 C6 111.37(17)
N2 C7 C10 112.20(17)
C6 C7 C10 113.32(16)
N2 C7 C8 114.86(17)
C6 C7 C8 102.76(15)
C10 C7 C8 101.69(14)
O1 C8 N1 109.77(15)
O1 C8 C14 110.21(16)
N1 C8 C14 110.86(15)
O1 C8 C7 106.53(14)
N1 C8 C7 103.66(14)
C14 C8 C7 115.51(16)
O1 C9 C10 104.29(16)
O1 C9 H9A 110.9
C10 C9 H9A 110.9
O1 C9 H9B 110.9
C10 C9 H9B 110.9
H9A C9 H9B 108.9
C11 C10 C9 112.35(18)
C11 C10 C12 111.62(17)
C9 C10 C12 110.07(17)
C11 C10 C7 113.66(17)
C9 C10 C7 99.90(15)
C12 C10 C7 108.62(16)
C10 C11 H11A 109.5
C10 C11 H11B 109.5
H11A C11 H11B 109.5
C10 C11 H11C 109.5
H11A C11 H11C 109.5
H11B C11 H11C 109.5
C13 C12 C10 117.74(19)
C13 C12 H12A 107.9
C10 C12 H12A 107.9
C13 C12 H12B 107.9
C10 C12 H12B 107.9
H12A C12 H12B 107.2
F2 C13 F3 106.02(19)
F2 C13 F1 105.5(2)
F3 C13 F1 106.53(19)
F2 C13 C12 113.29(19)
F3 C13 C12 110.3(2)
F1 C13 C12 114.56(19)
C15 C14 C19 118.8(2)
C15 C14 C8 121.52(19)
C19 C14 C8 119.60(18)
C14 C15 C16 119.9(2)
C14 C15 H15 120.1
C16 C15 H15 120.1
C17 C16 C15 120.6(2)
C17 C16 H16 119.7
C15 C16 H16 119.7
C18 C17 C16 119.8(2)
C18 C17 H17 120.1
C16 C17 H17 120.1
C17 C18 C19 119.9(2)
C17 C18 H18 120.0
C19 C18 H18 120.0
C18 C19 C14 121.0(2)
C18 C19 H19 119.5
C14 C19 H19 119.5
C21 C20 C25 120.8(2)
C21 C20 S1 119.70(16)
C25 C20 S1 119.54(16)
C20 C21 C22 118.9(2)
C20 C21 H21 120.6
C22 C21 H21 120.6
C21 C22 C23 121.8(2)
C21 C22 H22 119.1
C23 C22 H22 119.1
C22 C23 C24 118.1(2)
C22 C23 C26 120.7(2)
C24 C23 C26 121.2(2)
C25 C24 C23 121.2(2)
C25 C24 H24 119.4
C23 C24 H24 119.4
C24 C25 C20 119.3(2)
C24 C25 H25 120.4
C20 C25 H25 120.4
C23 C26 H26A 109.5
C23 C26 H26B 109.5
H26A C26 H26B 109.5
C23 C26 H26C 109.5
H26A C26 H26C 109.5
H26B C26 H26C 109.5

loop_
_geom_bond_atom_site_label_1
_geom_bond_atom_site_label_2
_geom_bond_distance
Cl1 C4 1.743(2)
S1 O3 1.4187(15)
S1 O4 1.4239(15)
S1 N1 1.6501(17)
S1 C20 1.758(2)
N1 C1 1.415(3)
N1 C8 1.495(2)
N2 C7 1.454(3)
N2 H2B 0.817(18)
N2 H2A 0.800(19)
O1 C8 1.399(2)
O1 C9 1.430(2)
F1 C13 1.341(3)
F2 C13 1.325(3)
F3 C13 1.329(3)
C1 C6 1.384(3)
C1 C2 1.386(3)
C2 C3 1.383(3)
C2 H2 0.9300
C3 C4 1.372(4)
C3 H3 0.9300
C4 C5 1.376(3)
C5 C6 1.386(3)
C5 H5 0.9300
C6 C7 1.503(3)
C7 C10 1.586(3)
C7 C8 1.601(3)
C8 C14 1.505(3)
C9 C10 1.520(3)
C9 H9A 0.9700
C9 H9B 0.9700
C10 C11 1.516(3)
C10 C12 1.541(3)
C11 H11A 0.9600
C11 H11B 0.9600
C11 H11C 0.9600
C12 C13 1.497(3)
C12 H12A 0.9700
C12 H12B 0.9700
C14 C15 1.376(3)
C14 C19 1.382(3)
C15 C16 1.386(3)
C15 H15 0.9300
C16 C17 1.373(4)
C16 H16 0.9300
C17 C18 1.362(4)
C17 H17 0.9300
C18 C19 1.379(3)
C18 H18 0.9300
C19 H19 0.9300
C20 C21 1.376(3)
C20 C25 1.379(3)
C21 C22 1.376(3)
C21 H21 0.9300
C22 C23 1.379(4)
C22 H22 0.9300
C23 C24 1.382(3)
C23 C26 1.504(3)
C24 C25 1.375(3)
C24 H24 0.9300
C25 H25 0.9300
C26 H26A 0.9600
C26 H26B 0.9600
C26 H26C 0.9600

loop_
_geom_hbond_atom_site_label_D
_geom_hbond_atom_site_label_H
_geom_hbond_atom_site_label_A
_geom_hbond_distance_DH
_geom_hbond_distance_HA
_geom_hbond_distance_DA
_geom_hbond_angle_DHA
_geom_hbond_site_symmetry_A
C2 H2 O4 0.93 2.31 2.908(3) 121.9 .
C9 H9A F1 0.97 2.30 3.003(2) 128.5 .
C21 H21 O4 0.93 2.59 3.289(3) 131.8 2_566

loop_
_geom_torsion_atom_site_label_1
_geom_torsion_atom_site_label_2
_geom_torsion_atom_site_label_3
_geom_torsion_atom_site_label_4
_geom_torsion
O3 S1 N1 C1 164.64(15)
O4 S1 N1 C1 35.53(18)
C20 S1 N1 C1 -79.50(17)
O3 S1 N1 C8 -34.56(16)
O4 S1 N1 C8 -163.67(14)
C20 S1 N1 C8 81.30(16)
C8 N1 C1 C6 3.2(2)
S1 N1 C1 C6 165.48(14)
C8 N1 C1 C2 179.61(19)
S1 N1 C1 C2 -18.1(3)
C6 C1 C2 C3 1.2(3)
N1 C1 C2 C3 -174.88(19)
C1 C2 C3 C4 1.4(3)
C2 C3 C4 C5 -1.7(3)
C2 C3 C4 Cl1 179.71(17)
C3 C4 C5 C6 -0.5(3)
Cl1 C4 C5 C6 178.07(16)
C2 C1 C6 C5 -3.4(3)
N1 C1 C6 C5 173.34(17)
C2 C1 C6 C7 178.76(18)
N1 C1 C6 C7 -4.5(2)
C4 C5 C6 C1 3.0(3)
C4 C5 C6 C7 -179.51(19)
C1 C6 C7 N2 127.28(19)
C5 C6 C7 N2 -50.3(3)
C1 C6 C7 C10 -105.08(19)
C5 C6 C7 C10 77.3(2)
C1 C6 C7 C8 3.8(2)
C5 C6 C7 C8 -173.80(19)
C9 O1 C8 N1 -83.97(18)
C9 O1 C8 C14 153.65(16)
C9 O1 C8 C7 27.65(19)
C1 N1 C8 O1 112.76(17)
S1 N1 C8 O1 -50.54(19)
C1 N1 C8 C14 -125.25(17)
S1 N1 C8 C14 71.45(19)
C1 N1 C8 C7 -0.72(19)
S1 N1 C8 C7 -164.02(12)
N2 C7 C8 O1 121.35(18)
C6 C7 C8 O1 -117.53(16)
C10 C7 C8 O1 -0.06(19)
N2 C7 C8 N1 -122.85(18)
C6 C7 C8 N1 -1.73(18)
C10 C7 C8 N1 115.74(15)
N2 C7 C8 C14 -1.4(2)
C6 C7 C8 C14 119.73(17)
C10 C7 C8 C14 -122.79(17)
C8 O1 C9 C10 -45.96(19)
O1 C9 C10 C11 163.73(16)
O1 C9 C10 C12 -71.21(19)
O1 C9 C10 C7 42.92(18)
N2 C7 C10 C11 91.9(2)
C6 C7 C10 C11 -35.3(2)
C8 C7 C10 C11 -144.87(18)
N2 C7 C10 C9 -148.25(18)
C6 C7 C10 C9 84.55(19)
C8 C7 C10 C9 -25.01(18)
N2 C7 C10 C12 -33.0(2)
C6 C7 C10 C12 -160.21(16)
C8 C7 C10 C12 90.23(18)
C11 C10 C12 C13 49.5(3)
C9 C10 C12 C13 -76.0(2)
C7 C10 C12 C13 175.55(17)
C10 C12 C13 F2 -70.0(3)
C10 C12 C13 F3 171.31(18)
C10 C12 C13 F1 51.1(3)
O1 C8 C14 C15 -19.5(3)
N1 C8 C14 C15 -141.22(19)
C7 C8 C14 C15 101.3(2)
O1 C8 C14 C19 162.90(18)
N1 C8 C14 C19 41.2(2)
C7 C8 C14 C19 -76.3(2)
C19 C14 C15 C16 -0.5(3)
C8 C14 C15 C16 -178.1(2)
C14 C15 C16 C17 0.2(4)
C15 C16 C17 C18 0.0(4)
C16 C17 C18 C19 0.0(4)
C17 C18 C19 C14 -0.3(4)
C15 C14 C19 C18 0.5(3)
C8 C14 C19 C18 178.2(2)
O3 S1 C20 C21 -170.63(17)
O4 S1 C20 C21 -38.66(19)
N1 S1 C20 C21 74.96(19)
O3 S1 C20 C25 9.2(2)
O4 S1 C20 C25 141.19(18)
N1 S1 C20 C25 -105.19(19)
C25 C20 C21 C22 0.6(3)
S1 C20 C21 C22 -179.54(18)
C20 C21 C22 C23 -1.2(4)
C21 C22 C23 C24 0.6(4)
C21 C22 C23 C26 -179.9(2)
C22 C23 C24 C25 0.6(4)
C26 C23 C24 C25 -178.9(3)
C23 C24 C25 C20 -1.1(4)
C21 C20 C25 C24 0.5(4)
S1 C20 C25 C24 -179.33(19)
